data_7028504
loop_
_publ_author_name
'Davies, David L.'
'Lelj, Francesco'
'Lowe, Mark P.'
'Ryder, Karl S.'
'Singh, Kuldip'
'Singh, Shalini'

_publ_section_title
;
 Pyridine imines as ligands in luminescent iridium complexes.
;
_journal_issue 10
_journal_name_full 'Dalton transactions (Cambridge, England : 2003)'
_journal_page_first 4026
_journal_page_last 4039
_journal_paper_doi 10.1039/c3dt52975d
_journal_volume 43
_journal_year 2014
_chemical_formula_moiety 'C30 H24 Ir N6, F6 P, C H Cl3 '
_chemical_formula_sum 'C31 H25 Cl3 F6 Ir N6 P'
_chemical_formula_weight 925.09
_chemical_name_systematic
;
?
;
_space_group_IT_number 2
_symmetry_cell_setting triclinic
_symmetry_space_group_name_Hall '-P 1'
_symmetry_space_group_name_H-M 'P -1'
_atom_sites_solution_hydrogens geom
_atom_sites_solution_primary direct
_atom_sites_solution_secondary difmap
_audit_creation_method SHELXL-97
_cell_angle_alpha 89.021(3)
_cell_angle_beta 82.419(3)
_cell_angle_gamma 88.401(3)
_cell_formula_units_Z 2
_cell_length_a 8.6792(13)
_cell_length_b 13.646(2)
_cell_length_c 14.054(2)
_cell_measurement_reflns_used 816
_cell_measurement_temperature 150(2)
_cell_measurement_theta_max 22.527
_cell_measurement_theta_min 3.266
_cell_volume 1649.2(4)
_computing_cell_refinement 'Bruker SMART'
_computing_data_collection 'Bruker SMART'
_computing_data_reduction 'Bruker SHELXTL'
_computing_molecular_graphics 'Bruker SHELXTL'
_computing_publication_material 'Bruker SHELXTL'
_computing_structure_refinement 'SHELXL-97 (Sheldrick, 1997)'
_computing_structure_solution 'SHELXS-97 (Sheldrick, 1990)'
_diffrn_ambient_temperature 150(2)
_diffrn_measured_fraction_theta_full 0.986
_diffrn_measured_fraction_theta_max 0.986
_diffrn_measurement_device_type 'Bruker Apex 2000 CCD area detector'
_diffrn_measurement_method 'phi and omega scans'
_diffrn_radiation_monochromator graphite
_diffrn_radiation_source 'fine-focus sealed tube'
_diffrn_radiation_type MoK\a
_diffrn_radiation_wavelength 0.71073
_diffrn_reflns_av_R_equivalents 0.0419
_diffrn_reflns_av_sigmaI/netI 0.0829
_diffrn_reflns_limit_h_max 10
_diffrn_reflns_limit_h_min -10
_diffrn_reflns_limit_k_max 16
_diffrn_reflns_limit_k_min -16
_diffrn_reflns_limit_l_max 17
_diffrn_reflns_limit_l_min -17
_diffrn_reflns_number 13007
_diffrn_reflns_theta_full 26.00
_diffrn_reflns_theta_max 26.00
_diffrn_reflns_theta_min 1.46
_exptl_absorpt_coefficient_mu 4.407
_exptl_absorpt_correction_T_max 0.862
_exptl_absorpt_correction_T_min 0.632
_exptl_absorpt_correction_type empirical
_exptl_absorpt_process_details
;
absorption correction based on 7347 reflections(SADABS);Rint 0.0727 before
correction and 0.0348 after.
;
_exptl_crystal_colour red
_exptl_crystal_density_diffrn 1.863
_exptl_crystal_density_method 'not measured'
_exptl_crystal_description block
_exptl_crystal_F_000 900
_exptl_crystal_size_max 0.15
_exptl_crystal_size_mid 0.14
_exptl_crystal_size_min 0.05
_refine_diff_density_max 1.616
_refine_diff_density_min -1.241
_refine_diff_density_rms 0.143
_refine_ls_extinction_method none
_refine_ls_goodness_of_fit_ref 0.922
_refine_ls_hydrogen_treatment constr
_refine_ls_matrix_type full
_refine_ls_number_parameters 433
_refine_ls_number_reflns 6407
_refine_ls_number_restraints 0
_refine_ls_restrained_S_all 0.922
_refine_ls_R_factor_all 0.0497
_refine_ls_R_factor_gt 0.0387
_refine_ls_shift/su_max 0.001
_refine_ls_shift/su_mean 0.000
_refine_ls_structure_factor_coef Fsqd
_refine_ls_weighting_details 'calc w=1/[\s^2^(Fo^2^)+(0.0202P)^2^+0.0000P] where P=(Fo^2^+2Fc^2^)/3'
_refine_ls_weighting_scheme calc
_refine_ls_wR_factor_gt 0.0689
_refine_ls_wR_factor_ref 0.0718
_reflns_number_gt 5446
_reflns_number_total 6407
_reflns_threshold_expression >2sigma(I)
_cod_data_source_file c3dt52975d.txt
_cod_data_source_block 07058_5a
_cod_depositor_comments
;
The following automatic conversions were performed:

'_symmetry_cell_setting' value 'Triclinic' changed to 'triclinic'
according to
/usr/data/users/saulius/automatic-downloads/current/RSC/lib/dictionaries/cif_core.dic
dictionary named 'cif_core.dic' version 2.4.2 from 2011-04-26.

Automatic conversion script
Id: cif_fix_values 2281 2013-09-26 08:29:07Z andrius 
;
_cod_original_cell_volume 1649.1(4)
_cod_original_sg_symbol_H-M P-1
_cod_database_code 7028504

loop_
_symmetry_equiv_pos_as_xyz
'x, y, z'
'-x, -y, -z'

loop_
_atom_site_label
_atom_site_type_symbol
_atom_site_fract_x
_atom_site_fract_y
_atom_site_fract_z
_atom_site_U_iso_or_equiv
_atom_site_adp_type
_atom_site_occupancy
_atom_site_symmetry_multiplicity
_atom_site_calc_flag
_atom_site_refinement_flags
Ir1 Ir 0.51616(3) 0.749664(16) 0.779413(17) 0.01989(7) Uani 1 1 d .
N1 N 0.5928(5) 0.8392(3) 0.8734(3) 0.0220(11) Uani 1 1 d .
N2 N 0.5009(5) 0.8456(3) 0.9604(3) 0.0251(11) Uani 1 1 d .
N3 N 0.4393(5) 0.6437(3) 0.7002(3) 0.0224(11) Uani 1 1 d .
N4 N 0.4775(5) 0.5505(3) 0.7251(3) 0.0254(11) Uani 1 1 d .
N5 N 0.4487(5) 0.8655(3) 0.6873(3) 0.0210(10) Uani 1 1 d .
N6 N 0.7097(5) 0.7592(3) 0.6704(3) 0.0226(11) Uani 1 1 d .
C1 C 0.7237(7) 0.8830(4) 0.8852(4) 0.0284(14) Uani 1 1 d .
H1 H 0.8101 0.8894 0.8366 0.034 Uiso 1 1 calc R
C2 C 0.7178(7) 0.9176(4) 0.9765(4) 0.0340(15) Uani 1 1 d .
H2 H 0.7963 0.9518 1.0023 0.041 Uiso 1 1 calc R
C3 C 0.5757(7) 0.8927(4) 1.0229(4) 0.0322(15) Uani 1 1 d .
H3 H 0.5368 0.9063 1.0878 0.039 Uiso 1 1 calc R
C4 C 0.3514(6) 0.8034(4) 0.9643(4) 0.0252(13) Uani 1 1 d .
C5 C 0.2387(7) 0.8173(4) 1.0421(4) 0.0338(15) Uani 1 1 d .
H5 H 0.2587 0.8539 1.0959 0.041 Uiso 1 1 calc R
C6 C 0.0942(7) 0.7758(4) 1.0388(5) 0.0377(17) Uani 1 1 d .
H6 H 0.0150 0.7814 1.0921 0.045 Uiso 1 1 calc R
C7 C 0.0674(7) 0.7269(4) 0.9586(5) 0.0351(16) Uani 1 1 d .
H7 H -0.0314 0.6996 0.9562 0.042 Uiso 1 1 calc R
C8 C 0.1836(7) 0.7168(4) 0.8802(4) 0.0304(14) Uani 1 1 d .
H8 H 0.1613 0.6841 0.8246 0.037 Uiso 1 1 calc R
C9 C 0.3312(6) 0.7535(4) 0.8817(4) 0.0230(13) Uani 1 1 d .
C10 C 0.3743(7) 0.6369(4) 0.6198(4) 0.0303(14) Uani 1 1 d .
H10 H 0.3381 0.6910 0.5846 0.036 Uiso 1 1 calc R
C11 C 0.3674(7) 0.5392(4) 0.5953(5) 0.0345(15) Uani 1 1 d .
H11 H 0.3247 0.5141 0.5421 0.041 Uiso 1 1 calc R
C12 C 0.4343(7) 0.4865(4) 0.6632(4) 0.0343(15) Uani 1 1 d .
H12 H 0.4477 0.4172 0.6660 0.041 Uiso 1 1 calc R
C13 C 0.5568(6) 0.5409(4) 0.8076(4) 0.0256(13) Uani 1 1 d .
C14 C 0.5951(6) 0.4493(4) 0.8443(5) 0.0331(15) Uani 1 1 d .
H14 H 0.5699 0.3908 0.8147 0.040 Uiso 1 1 calc R
C15 C 0.6706(7) 0.4459(4) 0.9248(5) 0.0345(16) Uani 1 1 d .
H15 H 0.6977 0.3843 0.9514 0.041 Uiso 1 1 calc R
C16 C 0.7069(7) 0.5312(4) 0.9667(4) 0.0322(15) Uani 1 1 d .
H16 H 0.7605 0.5281 1.0214 0.039 Uiso 1 1 calc R
C17 C 0.6652(6) 0.6228(4) 0.9292(4) 0.0290(14) Uani 1 1 d .
H17 H 0.6890 0.6811 0.9596 0.035 Uiso 1 1 calc R
C18 C 0.5888(6) 0.6289(4) 0.8476(4) 0.0211(12) Uani 1 1 d .
C19 C 0.8431(6) 0.7056(4) 0.6648(4) 0.0305(14) Uani 1 1 d .
H19 H 0.8601 0.6618 0.7159 0.037 Uiso 1 1 calc R
C20 C 0.9568(7) 0.7132(4) 0.5853(5) 0.0350(15) Uani 1 1 d .
H20 H 1.0502 0.6748 0.5827 0.042 Uiso 1 1 calc R
C21 C 0.9343(7) 0.7761(4) 0.5105(4) 0.0346(15) Uani 1 1 d .
H21 H 1.0111 0.7814 0.4560 0.042 Uiso 1 1 calc R
C22 C 0.7984(7) 0.8310(4) 0.5164(4) 0.0289(14) Uani 1 1 d .
H22 H 0.7791 0.8746 0.4656 0.035 Uiso 1 1 calc R
C23 C 0.6899(6) 0.8220(4) 0.5973(4) 0.0238(13) Uani 1 1 d .
C24 C 0.5429(6) 0.8783(4) 0.6110(4) 0.0251(13) Uani 1 1 d .
H24 H 0.5179 0.9240 0.5633 0.030 Uiso 1 1 calc R
C25 C 0.3019(6) 0.9180(4) 0.7000(4) 0.0222(13) Uani 1 1 d .
C26 C 0.2077(6) 0.9206(4) 0.6291(4) 0.0268(14) Uani 1 1 d .
H26 H 0.2382 0.8872 0.5707 0.032 Uiso 1 1 calc R
C27 C 0.0658(7) 0.9730(4) 0.6438(4) 0.0295(14) Uani 1 1 d .
H27 H -0.0009 0.9751 0.5954 0.035 Uiso 1 1 calc R
C28 C 0.0238(7) 1.0212(4) 0.7282(5) 0.0328(15) Uani 1 1 d .
H28 H -0.0723 1.0569 0.7381 0.039 Uiso 1 1 calc R
C29 C 0.1191(7) 1.0182(4) 0.7984(4) 0.0359(16) Uani 1 1 d .
H29 H 0.0890 1.0523 0.8565 0.043 Uiso 1 1 calc R
C30 C 0.2584(7) 0.9661(4) 0.7855(4) 0.0300(14) Uani 1 1 d .
H30 H 0.3237 0.9633 0.8348 0.036 Uiso 1 1 calc R
P1 P 0.61614(19) 0.16549(12) 0.66431(12) 0.0294(4) Uani 1 1 d .
F1 F 0.4812(4) 0.1143(3) 0.6189(3) 0.0501(10) Uani 1 1 d .
F2 F 0.7399(4) 0.0937(3) 0.6046(3) 0.0564(11) Uani 1 1 d .
F3 F 0.6336(5) 0.2415(3) 0.5770(3) 0.0691(13) Uani 1 1 d .
F4 F 0.7526(4) 0.2156(3) 0.7088(3) 0.0526(11) Uani 1 1 d .
F5 F 0.4936(4) 0.2362(3) 0.7236(3) 0.0641(12) Uani 1 1 d .
F6 F 0.6014(4) 0.0872(2) 0.7499(2) 0.0420(9) Uani 1 1 d .
C31 C -0.0111(7) 0.3941(5) 0.7392(5) 0.0412(17) Uani 1 1 d .
H31 H -0.1037 0.3647 0.7781 0.049 Uiso 1 1 calc R
Cl1 Cl 0.1355(2) 0.30266(12) 0.71777(13) 0.0487(5) Uani 1 1 d .
Cl2 Cl 0.0518(2) 0.49015(13) 0.80399(13) 0.0535(5) Uani 1 1 d .
Cl3 Cl -0.0672(2) 0.43990(13) 0.63030(14) 0.0581(5) Uani 1 1 d .

loop_
_atom_site_aniso_label
_atom_site_aniso_U_11
_atom_site_aniso_U_22
_atom_site_aniso_U_33
_atom_site_aniso_U_23
_atom_site_aniso_U_13
_atom_site_aniso_U_12
Ir1 0.01824(12) 0.01955(12) 0.02189(12) 0.00079(8) -0.00315(9) 0.00096(8)
N1 0.016(2) 0.022(3) 0.028(3) 0.004(2) -0.003(2) -0.003(2)
N2 0.029(3) 0.026(3) 0.021(3) 0.000(2) -0.002(2) 0.000(2)
N3 0.022(3) 0.021(3) 0.024(3) 0.003(2) -0.002(2) -0.001(2)
N4 0.026(3) 0.020(3) 0.029(3) -0.006(2) 0.001(2) 0.000(2)
N5 0.024(3) 0.018(2) 0.022(3) -0.003(2) -0.005(2) -0.001(2)
N6 0.026(3) 0.017(2) 0.024(3) 0.003(2) 0.000(2) 0.002(2)
C1 0.022(3) 0.030(3) 0.033(4) 0.001(3) -0.001(3) 0.000(3)
C2 0.032(4) 0.036(4) 0.036(4) -0.003(3) -0.015(3) -0.004(3)
C3 0.040(4) 0.032(4) 0.026(4) -0.003(3) -0.009(3) -0.005(3)
C4 0.025(3) 0.020(3) 0.029(3) 0.008(3) 0.000(3) 0.002(2)
C5 0.042(4) 0.020(3) 0.036(4) 0.002(3) 0.004(3) 0.006(3)
C6 0.035(4) 0.030(4) 0.043(4) 0.007(3) 0.013(3) 0.010(3)
C7 0.017(3) 0.036(4) 0.050(4) 0.008(3) 0.001(3) -0.002(3)
C8 0.027(3) 0.030(3) 0.035(4) 0.001(3) -0.003(3) -0.005(3)
C9 0.022(3) 0.017(3) 0.029(3) 0.009(2) -0.001(3) -0.002(2)
C10 0.026(3) 0.035(4) 0.030(4) 0.002(3) -0.005(3) -0.001(3)
C11 0.026(3) 0.041(4) 0.036(4) -0.011(3) -0.002(3) -0.006(3)
C12 0.034(4) 0.027(3) 0.040(4) -0.007(3) 0.004(3) -0.001(3)
C13 0.018(3) 0.029(3) 0.029(3) 0.004(3) 0.001(3) 0.002(3)
C14 0.025(3) 0.025(3) 0.047(4) -0.001(3) 0.006(3) 0.001(3)
C15 0.025(3) 0.028(3) 0.047(4) 0.011(3) 0.004(3) 0.008(3)
C16 0.026(3) 0.039(4) 0.030(4) 0.010(3) 0.000(3) 0.009(3)
C17 0.020(3) 0.035(4) 0.031(4) 0.003(3) -0.001(3) -0.001(3)
C18 0.019(3) 0.021(3) 0.022(3) 0.004(2) 0.001(2) 0.000(2)
C19 0.024(3) 0.030(3) 0.038(4) -0.002(3) -0.006(3) 0.002(3)
C20 0.023(3) 0.039(4) 0.043(4) -0.005(3) -0.003(3) 0.001(3)
C21 0.026(4) 0.043(4) 0.032(4) -0.006(3) 0.006(3) -0.004(3)
C22 0.032(4) 0.029(3) 0.026(3) 0.002(3) -0.003(3) -0.005(3)
C23 0.020(3) 0.025(3) 0.026(3) -0.002(3) -0.001(3) -0.002(2)
C24 0.024(3) 0.025(3) 0.027(3) 0.004(3) -0.007(3) 0.000(3)
C25 0.021(3) 0.018(3) 0.027(3) 0.003(2) -0.004(3) 0.001(2)
C26 0.029(3) 0.026(3) 0.027(3) -0.002(3) -0.007(3) -0.001(3)
C27 0.028(3) 0.030(3) 0.032(4) 0.006(3) -0.015(3) 0.003(3)
C28 0.024(3) 0.031(3) 0.043(4) 0.005(3) -0.003(3) 0.008(3)
C29 0.040(4) 0.039(4) 0.028(4) -0.008(3) -0.004(3) 0.015(3)
C30 0.030(3) 0.030(3) 0.033(4) 0.000(3) -0.014(3) 0.008(3)
P1 0.0303(9) 0.0307(9) 0.0281(9) 0.0022(7) -0.0080(7) 0.0002(7)
F1 0.048(2) 0.053(2) 0.055(3) -0.005(2) -0.027(2) -0.007(2)
F2 0.051(3) 0.076(3) 0.039(2) -0.006(2) 0.001(2) 0.021(2)
F3 0.095(3) 0.059(3) 0.058(3) 0.034(2) -0.030(3) -0.016(3)
F4 0.046(2) 0.054(3) 0.062(3) 0.002(2) -0.021(2) -0.015(2)
F5 0.054(3) 0.058(3) 0.081(3) -0.025(2) -0.011(2) 0.027(2)
F6 0.048(2) 0.049(2) 0.029(2) 0.0092(17) -0.0040(18) -0.0065(19)
C31 0.032(4) 0.040(4) 0.048(4) 0.005(3) 0.006(3) 0.002(3)
Cl1 0.0416(10) 0.0440(10) 0.0588(12) -0.0037(9) -0.0015(9) 0.0072(8)
Cl2 0.0473(11) 0.0553(12) 0.0570(13) -0.0204(9) -0.0004(9) -0.0035(9)
Cl3 0.0711(13) 0.0457(11) 0.0597(13) -0.0058(9) -0.0181(11) 0.0077(10)

loop_
_atom_type_symbol
_atom_type_description
_atom_type_scat_dispersion_real
_atom_type_scat_dispersion_imag
_atom_type_scat_source
C C 0.0033 0.0016 'International Tables Vol C Tables 4.2.6.8 and 6.1.1.4'
H H 0.0000 0.0000 'International Tables Vol C Tables 4.2.6.8 and 6.1.1.4'
N N 0.0061 0.0033 'International Tables Vol C Tables 4.2.6.8 and 6.1.1.4'
F F 0.0171 0.0103 'International Tables Vol C Tables 4.2.6.8 and 6.1.1.4'
P P 0.1023 0.0942 'International Tables Vol C Tables 4.2.6.8 and 6.1.1.4'
Ir Ir -1.4442 7.9887 'International Tables Vol C Tables 4.2.6.8 and 6.1.1.4'
Cl Cl 0.1484 0.1585 'International Tables Vol C Tables 4.2.6.8 and 6.1.1.4'

loop_
_geom_angle_atom_site_label_1
_geom_angle_atom_site_label_2
_geom_angle_atom_site_label_3
_geom_angle
N1 Ir1 C9 79.7(2)
N1 Ir1 C18 92.3(2)
C9 Ir1 C18 86.7(2)
N1 Ir1 N3 171.40(18)
C9 Ir1 N3 96.6(2)
C18 Ir1 N3 79.7(2)
N1 Ir1 N6 97.53(18)
C9 Ir1 N6 174.99(19)
C18 Ir1 N6 97.63(19)
N3 Ir1 N6 86.64(17)
N1 Ir1 N5 94.88(17)
C9 Ir1 N5 99.50(19)
C18 Ir1 N5 171.27(19)
N3 Ir1 N5 93.41(17)
N6 Ir1 N5 76.46(17)
C1 N1 N2 105.4(5)
C1 N1 Ir1 138.2(4)
N2 N1 Ir1 115.0(3)
C3 N2 N1 109.9(5)
C3 N2 C4 134.9(5)
N1 N2 C4 115.2(4)
C10 N3 N4 105.9(4)
C10 N3 Ir1 138.1(4)
N4 N3 Ir1 115.4(3)
C12 N4 N3 110.9(5)
C12 N4 C13 133.7(5)
N3 N4 C13 115.4(4)
C24 N5 C25 119.9(5)
C24 N5 Ir1 114.5(4)
C25 N5 Ir1 125.2(3)
C19 N6 C23 118.1(5)
C19 N6 Ir1 126.6(4)
C23 N6 Ir1 115.1(3)
N1 C1 C2 111.1(5)
N1 C1 H1 124.4
C2 C1 H1 124.4
C3 C2 C1 105.8(5)
C3 C2 H2 127.1
C1 C2 H2 127.1
N2 C3 C2 107.8(5)
N2 C3 H3 126.1
C2 C3 H3 126.1
C5 C4 C9 125.1(6)
C5 C4 N2 121.3(5)
C9 C4 N2 113.5(5)
C4 C5 C6 117.6(6)
C4 C5 H5 121.2
C6 C5 H5 121.2
C7 C6 C5 119.7(6)
C7 C6 H6 120.2
C5 C6 H6 120.2
C6 C7 C8 120.9(6)
C6 C7 H7 119.6
C8 C7 H7 119.6
C9 C8 C7 121.4(6)
C9 C8 H8 119.3
C7 C8 H8 119.3
C4 C9 C8 115.3(5)
C4 C9 Ir1 115.4(4)
C8 C9 Ir1 129.3(4)
N3 C10 C11 109.9(5)
N3 C10 H10 125.1
C11 C10 H10 125.1
C12 C11 C10 106.0(5)
C12 C11 H11 127.0
C10 C11 H11 127.0
N4 C12 C11 107.3(5)
N4 C12 H12 126.3
C11 C12 H12 126.3
C18 C13 C14 123.9(6)
C18 C13 N4 114.6(5)
C14 C13 N4 121.5(5)
C15 C14 C13 118.1(6)
C15 C14 H14 120.9
C13 C14 H14 120.9
C16 C15 C14 120.3(5)
C16 C15 H15 119.8
C14 C15 H15 119.8
C15 C16 C17 120.5(6)
C15 C16 H16 119.7
C17 C16 H16 119.7
C18 C17 C16 120.6(6)
C18 C17 H17 119.7
C16 C17 H17 119.7
C13 C18 C17 116.5(5)
C13 C18 Ir1 114.7(4)
C17 C18 Ir1 128.8(4)
N6 C19 C20 121.1(6)
N6 C19 H19 119.5
C20 C19 H19 119.5
C21 C20 C19 120.3(6)
C21 C20 H20 119.8
C19 C20 H20 119.8
C22 C21 C20 118.5(6)
C22 C21 H21 120.7
C20 C21 H21 120.7
C21 C22 C23 119.1(6)
C21 C22 H22 120.4
C23 C22 H22 120.4
N6 C23 C22 122.8(5)
N6 C23 C24 114.0(5)
C22 C23 C24 123.2(5)
N5 C24 C23 119.5(5)
N5 C24 H24 120.3
C23 C24 H24 120.3
C26 C25 C30 120.9(5)
C26 C25 N5 120.9(5)
C30 C25 N5 118.3(5)
C25 C26 C27 119.2(5)
C25 C26 H26 120.4
C27 C26 H26 120.4
C28 C27 C26 119.7(5)
C28 C27 H27 120.1
C26 C27 H27 120.1
C27 C28 C29 120.5(5)
C27 C28 H28 119.8
C29 C28 H28 119.8
C28 C29 C30 120.6(6)
C28 C29 H29 119.7
C30 C29 H29 119.7
C29 C30 C25 119.1(5)
C29 C30 H30 120.5
C25 C30 H30 120.5
F5 P1 F4 90.1(2)
F5 P1 F3 90.6(2)
F4 P1 F3 90.5(2)
F5 P1 F1 90.7(2)
F4 P1 F1 179.2(2)
F3 P1 F1 89.5(2)
F5 P1 F6 91.0(2)
F4 P1 F6 89.7(2)
F3 P1 F6 178.4(2)
F1 P1 F6 90.3(2)
F5 P1 F2 179.8(3)
F4 P1 F2 89.9(2)
F3 P1 F2 89.6(2)
F1 P1 F2 89.2(2)
F6 P1 F2 88.9(2)
Cl2 C31 Cl1 110.6(4)
Cl2 C31 Cl3 109.7(3)
Cl1 C31 Cl3 110.9(3)
Cl2 C31 H31 108.5
Cl1 C31 H31 108.5
Cl3 C31 H31 108.5

loop_
_geom_bond_atom_site_label_1
_geom_bond_atom_site_label_2
_geom_bond_distance
Ir1 N1 2.003(4)
Ir1 C9 2.009(5)
Ir1 C18 2.020(5)
Ir1 N3 2.020(4)
Ir1 N6 2.124(4)
Ir1 N5 2.143(4)
N1 C1 1.329(6)
N1 N2 1.373(6)
N2 C3 1.341(7)
N2 C4 1.429(7)
N3 C10 1.333(7)
N3 N4 1.357(6)
N4 C12 1.338(7)
N4 C13 1.428(7)
N5 C24 1.272(7)
N5 C25 1.436(6)
N6 C19 1.347(6)
N6 C23 1.351(6)
C1 C2 1.369(8)
C1 H1 0.9500
C2 C3 1.365(8)
C2 H2 0.9500
C3 H3 0.9500
C4 C5 1.379(7)
C4 C9 1.389(8)
C5 C6 1.397(8)
C5 H5 0.9500
C6 C7 1.369(8)
C6 H6 0.9500
C7 C8 1.398(8)
C7 H7 0.9500
C8 C9 1.391(7)
C8 H8 0.9500
C10 C11 1.389(8)
C10 H10 0.9500
C11 C12 1.365(8)
C11 H11 0.9500
C12 H12 0.9500
C13 C18 1.385(7)
C13 C14 1.392(7)
C14 C15 1.379(8)
C14 H14 0.9500
C15 C16 1.376(8)
C15 H15 0.9500
C16 C17 1.405(7)
C16 H16 0.9500
C17 C18 1.398(7)
C17 H17 0.9500
C19 C20 1.394(8)
C19 H19 0.9500
C20 C21 1.376(8)
C20 H20 0.9500
C21 C22 1.373(8)
C21 H21 0.9500
C22 C23 1.384(7)
C22 H22 0.9500
C23 C24 1.463(7)
C24 H24 0.9500
C25 C26 1.369(7)
C25 C30 1.383(7)
C26 C27 1.399(7)
C26 H26 0.9500
C27 C28 1.367(8)
C27 H27 0.9500
C28 C29 1.368(8)
C28 H28 0.9500
C29 C30 1.377(7)
C29 H29 0.9500
C30 H30 0.9500
P1 F5 1.579(4)
P1 F4 1.586(4)
P1 F3 1.587(4)
P1 F1 1.589(4)
P1 F6 1.590(4)
P1 F2 1.597(4)
C31 Cl2 1.748(7)
C31 Cl1 1.758(6)
C31 Cl3 1.765(7)
C31 H31 1.0000

loop_
_geom_torsion_atom_site_label_1
_geom_torsion_atom_site_label_2
_geom_torsion_atom_site_label_3
_geom_torsion_atom_site_label_4
_geom_torsion
C9 Ir1 N1 C1 173.3(6)
C18 Ir1 N1 C1 87.1(6)
N6 Ir1 N1 C1 -10.9(6)
N5 Ir1 N1 C1 -87.9(6)
C9 Ir1 N1 N2 9.6(3)
C18 Ir1 N1 N2 -76.7(4)
N6 Ir1 N1 N2 -174.7(3)
N5 Ir1 N1 N2 108.4(3)
C1 N1 N2 C3 0.2(6)
Ir1 N1 N2 C3 169.0(4)
C1 N1 N2 C4 179.5(4)
Ir1 N1 N2 C4 -11.7(5)
C9 Ir1 N3 C10 101.7(6)
C18 Ir1 N3 C10 -172.9(6)
N6 Ir1 N3 C10 -74.5(6)
N5 Ir1 N3 C10 1.7(6)
C9 Ir1 N3 N4 -88.7(4)
C18 Ir1 N3 N4 -3.3(4)
N6 Ir1 N3 N4 95.1(4)
N5 Ir1 N3 N4 171.3(4)
C10 N3 N4 C12 -1.4(6)
Ir1 N3 N4 C12 -174.2(4)
C10 N3 N4 C13 177.0(4)
Ir1 N3 N4 C13 4.2(6)
N1 Ir1 N5 C24 102.7(4)
C9 Ir1 N5 C24 -176.9(4)
N3 Ir1 N5 C24 -79.6(4)
N6 Ir1 N5 C24 6.1(4)
N1 Ir1 N5 C25 -85.4(4)
C9 Ir1 N5 C25 -5.0(4)
N3 Ir1 N5 C25 92.3(4)
N6 Ir1 N5 C25 178.0(4)
N1 Ir1 N6 C19 85.0(5)
C18 Ir1 N6 C19 -8.3(5)
N3 Ir1 N6 C19 -87.4(5)
N5 Ir1 N6 C19 178.2(5)
N1 Ir1 N6 C23 -99.1(4)
C18 Ir1 N6 C23 167.5(4)
N3 Ir1 N6 C23 88.4(4)
N5 Ir1 N6 C23 -5.9(4)
N2 N1 C1 C2 -0.4(6)
Ir1 N1 C1 C2 -165.2(4)
N1 C1 C2 C3 0.5(7)
N1 N2 C3 C2 0.1(6)
C4 N2 C3 C2 -179.0(5)
C1 C2 C3 N2 -0.3(7)
C3 N2 C4 C5 8.9(9)
N1 N2 C4 C5 -170.2(5)
C3 N2 C4 C9 -174.3(6)
N1 N2 C4 C9 6.6(7)
C9 C4 C5 C6 1.8(9)
N2 C4 C5 C6 178.2(5)
C4 C5 C6 C7 -2.6(9)
C5 C6 C7 C8 0.9(9)
C6 C7 C8 C9 1.7(9)
C5 C4 C9 C8 0.7(8)
N2 C4 C9 C8 -176.0(4)
C5 C4 C9 Ir1 178.1(4)
N2 C4 C9 Ir1 1.4(6)
C7 C8 C9 C4 -2.4(8)
C7 C8 C9 Ir1 -179.4(4)
N1 Ir1 C9 C4 -5.9(4)
C18 Ir1 C9 C4 87.0(4)
N3 Ir1 C9 C4 166.2(4)
N5 Ir1 C9 C4 -99.2(4)
N1 Ir1 C9 C8 171.1(5)
C18 Ir1 C9 C8 -96.0(5)
N3 Ir1 C9 C8 -16.8(5)
N5 Ir1 C9 C8 77.8(5)
N4 N3 C10 C11 1.6(6)
Ir1 N3 C10 C11 171.9(4)
N3 C10 C11 C12 -1.3(7)
N3 N4 C12 C11 0.6(7)
C13 N4 C12 C11 -177.4(5)
C10 C11 C12 N4 0.4(7)
C12 N4 C13 C18 175.3(6)
N3 N4 C13 C18 -2.6(7)
C12 N4 C13 C14 -5.7(9)
N3 N4 C13 C14 176.4(5)
C18 C13 C14 C15 -0.6(9)
N4 C13 C14 C15 -179.5(5)
C13 C14 C15 C16 -0.3(8)
C14 C15 C16 C17 1.1(9)
C15 C16 C17 C18 -1.3(9)
C14 C13 C18 C17 0.5(8)
N4 C13 C18 C17 179.4(5)
C14 C13 C18 Ir1 -179.1(4)
N4 C13 C18 Ir1 -0.1(6)
C16 C17 C18 C13 0.5(8)
C16 C17 C18 Ir1 180.0(4)
N1 Ir1 C18 C13 178.7(4)
C9 Ir1 C18 C13 99.2(4)
N3 Ir1 C18 C13 1.8(4)
N6 Ir1 C18 C13 -83.4(4)
N1 Ir1 C18 C17 -0.8(5)
C9 Ir1 C18 C17 -80.3(5)
N3 Ir1 C18 C17 -177.7(5)
N6 Ir1 C18 C17 97.1(5)
C23 N6 C19 C20 -1.1(8)
Ir1 N6 C19 C20 174.7(4)
N6 C19 C20 C21 -0.1(9)
C19 C20 C21 C22 0.3(9)
C20 C21 C22 C23 0.6(9)
C19 N6 C23 C22 2.0(8)
Ir1 N6 C23 C22 -174.2(4)
C19 N6 C23 C24 -178.8(5)
Ir1 N6 C23 C24 5.0(6)
C21 C22 C23 N6 -1.8(9)
C21 C22 C23 C24 179.0(5)
C25 N5 C24 C23 -178.0(5)
Ir1 N5 C24 C23 -5.6(7)
N6 C23 C24 N5 0.5(8)
C22 C23 C24 N5 179.7(5)
C24 N5 C25 C26 48.9(7)
Ir1 N5 C25 C26 -122.6(5)
C24 N5 C25 C30 -130.9(6)
Ir1 N5 C25 C30 57.6(6)
C30 C25 C26 C27 0.2(8)
N5 C25 C26 C27 -179.6(5)
C25 C26 C27 C28 0.3(8)
C26 C27 C28 C29 -0.2(9)
C27 C28 C29 C30 -0.5(9)
C28 C29 C30 C25 1.0(9)
C26 C25 C30 C29 -0.9(9)
N5 C25 C30 C29 179.0(5)
